data_1573426
loop_
_publ_author_name
'Noufele, Christelle Njiki'
'Roca Jungfer, Maximilian'
'Hagenbach, Adelheid'
'Nguyen, Hung Huy'
'Abram, Ulrich'

_publ_section_title
;
 Uranium-Mediated Thiourea/Urea Conversion on Chelating Ligands
;
_journal_issue 11
_journal_name_full Inorganics
_journal_page_first 295
_journal_paper_doi 10.3390/inorganics12110295
_journal_volume 12
_journal_year 2024
_chemical_formula_moiety 'C34 H47 N10 O14 S2 U3, C6 H16 N, H2 O'
_chemical_formula_sum 'C40 H65 N11 O15 S2 U3'
_chemical_formula_weight 1718.24
_space_group_crystal_system monoclinic
_space_group_IT_number 15
_space_group_name_Hall '-C 2yc'
_space_group_name_H-M_alt 'C 1 2/c 1'
_atom_sites_solution_hydrogens mixed
_atom_sites_solution_primary dual
_audit_creation_date 2024-10-06
_audit_creation_method
;
Olex2 1.5
(compiled 2024.01.12 svn.r2f8d729c for OlexSys, GUI svn.r6928)
;
_cell_angle_alpha 90
_cell_angle_beta 110.67(2)
_cell_angle_gamma 90
_cell_formula_units_Z 8
_cell_length_a 38.356(2)
_cell_length_b 9.5250(10)
_cell_length_c 34.782(2)
_cell_measurement_reflns_used 22715
_cell_measurement_temperature 203.15
_cell_measurement_theta_max 27.52
_cell_measurement_theta_min 4.63
_cell_volume 11889(2)
_computing_cell_refinement 'STOE X-AREA'
_computing_data_collection 'STOE X-AREA'
_computing_data_reduction 'STOE X-RED'
_computing_molecular_graphics 'Olex2 1.5 (Dolomanov et al., 2009)'
_computing_publication_material 'Olex2 1.5 (Dolomanov et al., 2009)'
_computing_structure_refinement 'SHELXL 2018/3 (Sheldrick, 2015)'
_computing_structure_solution 'SHELXT  (Sheldrick, 2015)'
_diffrn_ambient_temperature 203.15
_diffrn_measured_fraction_theta_full 0.993
_diffrn_measured_fraction_theta_max 0.993
_diffrn_measurement_device_type 'STOE IPDS T2'
_diffrn_measurement_method 'rotation method'
_diffrn_radiation_type MoK\a
_diffrn_radiation_wavelength 0.71073
_diffrn_reflns_av_R_equivalents 0.0897
_diffrn_reflns_av_unetI/netI 0.1004
_diffrn_reflns_Laue_measured_fraction_full 0.993
_diffrn_reflns_Laue_measured_fraction_max 0.993
_diffrn_reflns_limit_h_max 44
_diffrn_reflns_limit_h_min -43
_diffrn_reflns_limit_k_max 11
_diffrn_reflns_limit_k_min -11
_diffrn_reflns_limit_l_max 40
_diffrn_reflns_limit_l_min -40
_diffrn_reflns_number 41286
_diffrn_reflns_point_group_measured_fraction_full 0.993
_diffrn_reflns_point_group_measured_fraction_max 0.993
_diffrn_reflns_theta_full 24.500
_diffrn_reflns_theta_max 24.500
_diffrn_reflns_theta_min 4.589
_exptl_absorpt_coefficient_mu 8.288
_exptl_absorpt_correction_T_max 0.7866
_exptl_absorpt_correction_T_min 0.4448
_exptl_absorpt_correction_type integration
_exptl_absorpt_process_details 'STOE X-Shape'
_exptl_crystal_colour yellow
_exptl_crystal_density_diffrn 1.920
_exptl_crystal_description needle
_exptl_crystal_F_000 6480
_exptl_crystal_size_max 0.18
_exptl_crystal_size_mid 0.04
_exptl_crystal_size_min 0.04
_refine_diff_density_max 1.657
_refine_diff_density_min -1.401
_refine_diff_density_rms 0.173
_refine_ls_extinction_method none
_refine_ls_goodness_of_fit_ref 0.886
_refine_ls_hydrogen_treatment constr
_refine_ls_matrix_type full
_refine_ls_number_parameters 552
_refine_ls_number_reflns 9805
_refine_ls_number_restraints 21
_refine_ls_restrained_S_all 0.885
_refine_ls_R_factor_all 0.0946
_refine_ls_R_factor_gt 0.0501
_refine_ls_shift/su_max 0.000
_refine_ls_shift/su_mean 0.000
_refine_ls_structure_factor_coef Fsqd
_refine_ls_weighting_details 'w=1/[\s^2^(Fo^2^)+(0.0491P)^2^] where P=(Fo^2^+2Fc^2^)/3'
_refine_ls_weighting_scheme calc
_refine_ls_wR_factor_gt 0.0949
_refine_ls_wR_factor_ref 0.1063
_reflns_Friedel_coverage 0.000
_reflns_number_gt 6080
_reflns_number_total 9805
_reflns_threshold_expression 'I > 2\s(I)'
_cod_data_source_file Uranium_SO.cif
_cod_data_source_block trimer_o_hnet3_oh_ua
_cod_database_code 1573426
_shelx_shelxl_version_number 2018/3
_shelx_space_group_comment
;
The symmetry employed for this shelxl refinement is uniquely defined
by the following loop, which should always be used as a source of
symmetry information in preference to the above space-group names.
They are only intended as comments.
;
_olex2_refinement_description
;
1. Fixed Uiso
 At 1.2 times of:
  All C(H) groups, All C(H,H) groups, All N(H) groups
 At 1.5 times of:
  All C(H,H,H) groups, All O(H,H,H) groups
2. Uiso/Uaniso restraints and constraints
Uanis(C24) = Uanis(C26) = Uanis(C27) = Uanis(C25) = Uanis(C18) = Uanis(C20) =
Uanis(C21) = Uanis(C19) = Uanis(C40) = Uanis(C41) = Uanis(C38) = Uanis(C39) =
Uanis(C44) = Uanis(C45) = Uanis(C46) = Uanis(C47) = Uanis(N15) = Uanis(N35)
3. Rigid body (RIGU) restrains
 C23, N14, C22, N15, C43, N34, C63, C64
 with sigma for 1-2 distances of 0.004 and sigma for 1-3 distances of 0.004
4.a Riding coordinates:
 N60(H60)
4.b Free rotating group:
 O50(H2,H50A,H50B)
4.c Secondary CH2 refined with riding coordinates:
 C24(H24A,H24B), C26(H26A,H26B), C20(H20A,H20B), C18(H18A,H18B), C46(H46A,
 H46B), C44(H44A,H44B), C38(H38A,H38B), C40(H40A,H40B), C61(H61A,H61B),
 C63(H63A,H63B), C65(H65A,H65B)
4.d Aromatic/amide H refined with riding coordinates:
 C12(H12), C13(H13), C14(H14), C32(H32), C33(H33), C34(H34)
4.e Idealised Me refined as rotating group:
 C25(H25A,H25B,H25C), C27(H27A,H27B,H27C), C21(H21A,H21B,H21C), C19(H19A,H19B,
 H19C), C47(H47A,H47B,H47C), C45(H45A,H45B,H45C), C39(H39A,H39B,H39C), C41(H41A,
 H41B,H41C), C62(H62A,H62B,H62C), C64(H64A,H64B,H64C), C66(H66A,H66B,H66C)
;
_olex2_submission_special_instructions 'No special instructions were received'

loop_
_space_group_symop_operation_xyz
'x, y, z'
'-x, y, -z+1/2'
'x+1/2, y+1/2, z'
'-x+1/2, y+1/2, -z+1/2'
'-x, -y, -z'
'x, -y, z-1/2'
'-x+1/2, -y+1/2, -z'
'x+1/2, -y+1/2, z-1/2'

loop_
_atom_site_label
_atom_site_type_symbol
_atom_site_fract_x
_atom_site_fract_y
_atom_site_fract_z
_atom_site_U_iso_or_equiv
_atom_site_adp_type
_atom_site_occupancy
_atom_site_site_symmetry_order
_atom_site_calc_flag
_atom_site_refinement_flags_posn
_atom_site_refinement_flags_adp
_atom_site_refinement_flags_occupancy
_atom_site_disorder_assembly
_atom_site_disorder_group
U2 U 0.10816(2) -0.08815(5) 0.09352(2) 0.03785(13) Uani 1 1 d . . . . .
U3 U 0.20280(2) -0.17583(5) 0.09264(2) 0.03710(13) Uani 1 1 d . . . . .
U1 U 0.13353(2) 0.02772(5) -0.00018(2) 0.03725(13) Uani 1 1 d . . . . .
S11 S 0.05274(16) -0.3752(6) 0.19621(16) 0.0939(16) Uani 1 1 d . . . . .
S21 S 0.31007(12) -0.5711(5) 0.20776(12) 0.0677(11) Uani 1 1 d . . . . .
O13 O 0.0815(2) 0.1469(10) -0.0445(3) 0.053(3) Uani 1 1 d . . . . .
O1 O 0.1469(2) -0.0801(10) 0.0591(3) 0.052(2) Uani 1 1 d . . . . .
O40 O 0.0846(2) -0.2367(8) 0.0658(3) 0.046(2) Uani 1 1 d . . . . .
O30 O 0.1288(2) 0.0645(9) 0.1215(3) 0.049(2) Uani 1 1 d . . . . .
O12 O 0.0822(2) 0.0510(9) 0.0294(3) 0.041(2) Uani 1 1 d . . . . .
O60 O 0.1897(2) -0.3367(9) 0.0654(3) 0.043(2) Uani 1 1 d . . . . .
O3 O 0.2191(2) -0.0187(9) 0.1202(3) 0.050(2) Uani 1 1 d . . . . .
O20 O 0.1150(2) -0.1304(9) -0.0264(3) 0.049(2) Uani 1 1 d . . . . .
O10 O 0.1502(2) 0.1888(9) 0.0234(3) 0.051(2) Uani 1 1 d . . . . .
O2 O 0.1613(2) -0.2299(9) 0.1284(3) 0.042(2) Uani 1 1 d . . . . .
O11 O 0.0798(2) -0.1306(10) 0.1420(3) 0.053(2) Uani 1 1 d . . . . .
O33 O 0.1634(2) 0.0614(11) -0.0466(3) 0.059(3) Uani 1 1 d . . . . .
O32 O 0.1990(2) -0.0641(9) 0.0267(2) 0.039(2) Uani 1 1 d . . . . .
O31 O 0.2539(2) -0.2898(10) 0.1385(3) 0.048(2) Uani 1 1 d . . . . .
N14 N 0.0351(3) 0.1912(10) -0.0158(3) 0.038(2) Uani 1 1 d . . . . .
N15 N 0.0349(4) 0.2949(16) -0.0751(5) 0.0802(12) Uani 1 1 d . . . . .
N12 N 0.0309(3) -0.1181(13) 0.1660(3) 0.053(3) Uani 1 1 d . . . . .
N13 N 0.0626(4) -0.1302(18) 0.2357(4) 0.089(5) Uani 1 1 d . . . . .
N34 N 0.2268(3) 0.0001(11) -0.0218(3) 0.043(3) Uani 1 1 d . . . . .
N35 N 0.1992(4) 0.1128(16) -0.0830(4) 0.0802(12) Uani 1 1 d . . . . .
N32 N 0.3162(3) -0.3404(12) 0.1672(3) 0.047(3) Uani 1 1 d . . . . .
N33 N 0.3129(4) -0.3040(14) 0.2330(4) 0.065(3) Uani 1 1 d . . . . .
N11 N 0.0442(2) 0.0205(10) 0.0779(3) 0.032(2) Uani 1 1 d . . . . .
N31 N 0.2612(2) -0.1748(11) 0.0746(3) 0.038(2) Uani 1 1 d . . . . .
C23 C 0.0526(4) 0.2080(14) -0.0440(4) 0.047(3) Uani 1 1 d . . . . .
C22 C 0.0508(3) 0.1157(13) 0.0168(4) 0.036(3) Uani 1 1 d . . . . .
C24 C -0.0012(5) 0.3650(19) -0.0788(6) 0.0802(12) Uani 1 1 d . . . . .
H24A H -0.016127 0.301431 -0.068704 0.096 Uiso 1 1 calc R U . . .
H24B H -0.015256 0.385310 -0.107742 0.096 Uiso 1 1 calc R U . . .
C25 C 0.0056(5) 0.4997(19) -0.0545(5) 0.0802(12) Uani 1 1 d . . . . .
H25A H -0.018077 0.543858 -0.057790 0.120 Uiso 1 1 calc R U . . .
H25B H 0.020488 0.562567 -0.064328 0.120 Uiso 1 1 calc R U . . .
H25C H 0.018746 0.479302 -0.025626 0.120 Uiso 1 1 calc R U . . .
C26 C 0.0495(5) 0.322(2) -0.1076(5) 0.0802(12) Uani 1 1 d . . . . .
H26A H 0.029020 0.351738 -0.132396 0.096 Uiso 1 1 calc R U . . .
H26B H 0.059882 0.235002 -0.114086 0.096 Uiso 1 1 calc R U . . .
C27 C 0.0789(5) 0.4325(19) -0.0960(5) 0.0802(12) Uani 1 1 d . . . . .
H27A H 0.092354 0.430152 -0.114890 0.120 Uiso 1 1 calc R U . . .
H27B H 0.096001 0.415307 -0.068268 0.120 Uiso 1 1 calc R U . . .
H27C H 0.067370 0.523890 -0.097220 0.120 Uiso 1 1 calc R U . . .
C17 C 0.0503(4) -0.1999(18) 0.2008(5) 0.061(4) Uani 1 1 d . . . . .
C16 C 0.0469(4) -0.0933(15) 0.1401(4) 0.046(3) Uani 1 1 d . . . . .
C20 C 0.0835(5) -0.199(2) 0.2744(5) 0.0802(12) Uani 1 1 d . . . . .
H20A H 0.102963 -0.135754 0.291468 0.096 Uiso 1 1 calc R U . . .
H20B H 0.095494 -0.283697 0.269021 0.096 Uiso 1 1 calc R U . . .
C21 C 0.0581(5) -0.237(2) 0.2965(5) 0.0802(12) Uani 1 1 d . . . . .
H21A H 0.072642 -0.263135 0.324598 0.120 Uiso 1 1 calc R U . . .
H21B H 0.042593 -0.315793 0.282822 0.120 Uiso 1 1 calc R U . . .
H21C H 0.042347 -0.157494 0.296679 0.120 Uiso 1 1 calc R U . . .
C18 C 0.0548(5) 0.025(2) 0.2375(6) 0.0802(12) Uani 1 1 d . . . . .
H18A H 0.031170 0.049691 0.215979 0.096 Uiso 1 1 calc R U . . .
H18B H 0.053443 0.049281 0.264262 0.096 Uiso 1 1 calc R U . . .
C19 C 0.0855(5) 0.096(2) 0.2311(5) 0.0802(12) Uani 1 1 d . . . . .
H19A H 0.087403 0.190978 0.242039 0.120 Uiso 1 1 calc R U . . .
H19B H 0.081204 0.100580 0.201940 0.120 Uiso 1 1 calc R U . . .
H19C H 0.108461 0.046030 0.245106 0.120 Uiso 1 1 calc R U . . .
C43 C 0.1948(3) 0.0619(14) -0.0493(4) 0.039(3) Uani 1 1 d . . . . .
C42 C 0.2258(3) -0.0573(12) 0.0118(4) 0.035(3) Uani 1 1 d . . . . .
C46 C 0.2359(5) 0.115(2) -0.0882(6) 0.0802(12) Uani 1 1 d . . . . .
H46A H 0.231969 0.123800 -0.117484 0.096 Uiso 1 1 calc R U . . .
H46B H 0.248540 0.025271 -0.078588 0.096 Uiso 1 1 calc R U . . .
C47 C 0.2604(5) 0.232(2) -0.0652(5) 0.0802(12) Uani 1 1 d . . . . .
H47A H 0.284468 0.225400 -0.068270 0.120 Uiso 1 1 calc R U . . .
H47B H 0.263535 0.226148 -0.036326 0.120 Uiso 1 1 calc R U . . .
H47C H 0.248910 0.321487 -0.076145 0.120 Uiso 1 1 calc R U . . .
C44 C 0.1673(5) 0.1750(19) -0.1154(5) 0.0802(12) Uani 1 1 d . . . . .
H44A H 0.144695 0.156550 -0.109199 0.096 Uiso 1 1 calc R U . . .
H44B H 0.164368 0.128048 -0.141470 0.096 Uiso 1 1 calc R U . . .
C45 C 0.1703(5) 0.3314(19) -0.1210(5) 0.0802(12) Uani 1 1 d . . . . .
H45A H 0.151989 0.359967 -0.147109 0.120 Uiso 1 1 calc R U . . .
H45B H 0.195099 0.353590 -0.120710 0.120 Uiso 1 1 calc R U . . .
H45C H 0.165819 0.380893 -0.098859 0.120 Uiso 1 1 calc R U . . .
C37 C 0.3121(4) -0.3966(16) 0.2036(4) 0.053(4) Uani 1 1 d . . . . .
C36 C 0.2874(3) -0.2932(13) 0.1384(4) 0.040(3) Uani 1 1 d . . . . .
C38 C 0.3099(5) -0.151(2) 0.2265(6) 0.0802(12) Uani 1 1 d . . . . .
H38A H 0.294867 -0.131117 0.197828 0.096 Uiso 1 1 calc R U . . .
H38B H 0.297379 -0.109701 0.243967 0.096 Uiso 1 1 calc R U . . .
C39 C 0.3459(5) -0.090(2) 0.2362(5) 0.0802(12) Uani 1 1 d . . . . .
H39A H 0.343460 0.011210 0.233397 0.120 Uiso 1 1 calc R U . . .
H39B H 0.357525 -0.125999 0.217624 0.120 Uiso 1 1 calc R U . . .
H39C H 0.361114 -0.113463 0.264281 0.120 Uiso 1 1 calc R U . . .
C40 C 0.3124(5) -0.354(2) 0.2726(5) 0.0802(12) Uani 1 1 d . . . . .
H40A H 0.325457 -0.285648 0.294010 0.096 Uiso 1 1 calc R U . . .
H40B H 0.325721 -0.443138 0.279432 0.096 Uiso 1 1 calc R U . . .
C41 C 0.2733(5) -0.373(2) 0.2722(5) 0.0802(12) Uani 1 1 d . . . . .
H41A H 0.274154 -0.397624 0.299559 0.120 Uiso 1 1 calc R U . . .
H41B H 0.261173 -0.447302 0.253160 0.120 Uiso 1 1 calc R U . . .
H41C H 0.259512 -0.286153 0.263629 0.120 Uiso 1 1 calc R U . . .
C11 C 0.0282(3) 0.1001(12) 0.0442(4) 0.030(3) Uani 1 1 d . . . . .
C12 C -0.0070(3) 0.1565(13) 0.0350(4) 0.035(3) Uani 1 1 d . . . . .
H12 H -0.018592 0.207035 0.010586 0.043 Uiso 1 1 calc R U . . .
C13 C -0.0249(3) 0.1359(14) 0.0632(5) 0.048(4) Uani 1 1 d . . . . .
H13 H -0.048132 0.178191 0.058696 0.058 Uiso 1 1 calc R U . . .
C14 C -0.0089(3) 0.0545(13) 0.0976(4) 0.046(3) Uani 1 1 d . . . . .
H14 H -0.021348 0.037801 0.116147 0.056 Uiso 1 1 calc R U . . .
C15 C 0.0263(3) -0.0027(12) 0.1042(4) 0.039(3) Uani 1 1 d . . . . .
C31 C 0.2618(3) -0.1208(13) 0.0395(4) 0.039(3) Uani 1 1 d . . . . .
C32 C 0.2947(3) -0.1203(14) 0.0290(4) 0.044(3) Uani 1 1 d . . . . .
H32 H 0.294979 -0.078743 0.004607 0.053 Uiso 1 1 calc R U . . .
C33 C 0.3261(3) -0.1847(14) 0.0567(4) 0.048(3) Uani 1 1 d . . . . .
H33 H 0.348117 -0.189734 0.050589 0.057 Uiso 1 1 calc R U . . .
C34 C 0.3255(3) -0.2413(13) 0.0932(4) 0.043(3) Uani 1 1 d . . . . .
H34 H 0.346943 -0.282466 0.112161 0.052 Uiso 1 1 calc R U . . .
C35 C 0.2922(3) -0.2358(14) 0.1011(4) 0.042(3) Uani 1 1 d . . . . .
N60 N 0.1315(3) 0.4823(11) 0.1034(4) 0.049(3) Uani 1 1 d . . . . .
H60 H 0.140201 0.570087 0.101771 0.059 Uiso 1 1 d R U . . .
C61 C 0.1037(5) 0.4468(18) 0.0591(6) 0.077(5) Uani 1 1 d . . . . .
H61A H 0.100868 0.344481 0.056946 0.093 Uiso 1 1 calc R U . . .
H61B H 0.079278 0.485857 0.056388 0.093 Uiso 1 1 calc R U . . .
C62 C 0.1129(4) 0.4948(19) 0.0248(5) 0.071(5) Uani 1 1 d . . . . .
H62A H 0.092594 0.473399 -0.000501 0.107 Uiso 1 1 calc R U . . .
H62B H 0.135393 0.448097 0.024878 0.107 Uiso 1 1 calc R U . . .
H62C H 0.116999 0.595450 0.026965 0.107 Uiso 1 1 calc R U . . .
C63 C 0.1632(4) 0.3889(17) 0.1133(6) 0.075(5) Uani 1 1 d . . . . .
H63A H 0.171173 0.383720 0.089497 0.090 Uiso 1 1 calc R U . . .
H63B H 0.155185 0.294570 0.117887 0.090 Uiso 1 1 calc R U . . .
C64 C 0.1965(5) 0.4313(18) 0.1509(6) 0.084(5) Uani 1 1 d . . . . .
H64A H 0.215591 0.359408 0.156647 0.127 Uiso 1 1 calc R U . . .
H64B H 0.188682 0.441793 0.174352 0.127 Uiso 1 1 calc R U . . .
H64C H 0.206488 0.519742 0.145496 0.127 Uiso 1 1 calc R U . . .
C65 C 0.1112(5) 0.4908(16) 0.1326(5) 0.065(4) Uani 1 1 d . . . . .
H65A H 0.092488 0.565379 0.123247 0.078 Uiso 1 1 calc R U . . .
H65B H 0.128948 0.519169 0.159465 0.078 Uiso 1 1 calc R U . . .
C66 C 0.0920(5) 0.3598(16) 0.1384(6) 0.074(5) Uani 1 1 d . . . . .
H66A H 0.081181 0.375450 0.159388 0.111 Uiso 1 1 calc R U . . .
H66B H 0.109872 0.283640 0.146776 0.111 Uiso 1 1 calc R U . . .
H66C H 0.072413 0.335364 0.112713 0.111 Uiso 1 1 calc R U . . .
O50 O 0.1540(4) -0.2429(17) 0.2039(4) 0.116(5) Uani 1 1 d G . . . .
H2 H 0.178696 -0.202571 0.157960 0.175 Uiso 1 1 d G U . . .
H50A H 0.130677 -0.232288 0.199681 0.175 Uiso 1 1 d G U . . .
H50B H 0.165128 -0.210838 0.228291 0.175 Uiso 1 1 d G U . . .

loop_
_atom_site_aniso_label
_atom_site_aniso_U_11
_atom_site_aniso_U_22
_atom_site_aniso_U_33
_atom_site_aniso_U_23
_atom_site_aniso_U_13
_atom_site_aniso_U_12
U2 0.0384(3) 0.0358(3) 0.0441(3) 0.0027(2) 0.0204(2) 0.0039(2)
U3 0.0350(2) 0.0374(3) 0.0408(3) 0.0026(2) 0.0156(2) 0.0030(2)
U1 0.0344(2) 0.0389(3) 0.0415(3) 0.0040(2) 0.0171(2) 0.0045(2)
S11 0.129(4) 0.084(4) 0.067(3) 0.022(3) 0.033(3) 0.030(3)
S21 0.090(3) 0.066(3) 0.045(2) 0.006(2) 0.021(2) 0.011(2)
O13 0.039(5) 0.062(7) 0.064(6) 0.010(5) 0.027(5) 0.020(4)
O1 0.039(5) 0.061(6) 0.061(6) 0.007(5) 0.025(4) 0.009(4)
O40 0.046(5) 0.027(5) 0.067(6) -0.006(4) 0.024(5) -0.001(4)
O30 0.046(5) 0.034(5) 0.065(6) -0.003(4) 0.016(5) 0.004(4)
O12 0.037(4) 0.045(5) 0.050(6) 0.015(4) 0.026(4) 0.017(4)
O60 0.043(5) 0.032(5) 0.052(6) -0.005(4) 0.012(4) -0.001(4)
O3 0.063(6) 0.040(5) 0.046(6) -0.003(4) 0.019(5) -0.003(4)
O20 0.035(4) 0.041(5) 0.063(6) -0.017(5) 0.007(4) 0.007(4)
O10 0.048(5) 0.033(5) 0.069(7) -0.009(5) 0.017(5) -0.004(4)
O2 0.037(4) 0.051(6) 0.049(5) 0.014(4) 0.029(4) 0.009(4)
O11 0.051(5) 0.067(7) 0.053(6) 0.015(5) 0.033(5) 0.011(5)
O33 0.049(5) 0.093(8) 0.051(6) 0.026(5) 0.039(5) 0.013(5)
O32 0.030(4) 0.052(6) 0.039(5) 0.006(4) 0.015(4) 0.002(4)
O31 0.037(5) 0.057(6) 0.053(6) 0.011(5) 0.018(4) 0.005(4)
N14 0.037(5) 0.032(6) 0.046(6) -0.008(4) 0.016(4) 0.000(4)
N15 0.085(3) 0.088(3) 0.069(3) 0.003(2) 0.030(2) 0.000(2)
N12 0.048(6) 0.074(9) 0.038(7) 0.013(6) 0.016(5) 0.010(6)
N13 0.103(11) 0.114(14) 0.044(9) -0.001(9) 0.019(8) 0.009(10)
N34 0.036(5) 0.051(7) 0.042(6) 0.001(5) 0.014(4) 0.004(4)
N35 0.085(3) 0.088(3) 0.069(3) 0.003(2) 0.030(2) 0.000(2)
N32 0.041(6) 0.058(8) 0.039(7) 0.001(6) 0.011(5) 0.012(5)
N33 0.099(10) 0.058(8) 0.036(7) -0.005(6) 0.020(7) 0.004(7)
N11 0.026(5) 0.030(5) 0.046(6) 0.003(5) 0.020(5) 0.004(4)
N31 0.028(5) 0.045(6) 0.042(6) 0.002(5) 0.016(5) 0.002(5)
C23 0.047(7) 0.046(8) 0.053(7) -0.011(5) 0.024(6) -0.010(6)
C22 0.031(6) 0.032(7) 0.045(7) -0.002(5) 0.014(5) -0.003(5)
C24 0.085(3) 0.088(3) 0.069(3) 0.003(2) 0.030(2) 0.000(2)
C25 0.085(3) 0.088(3) 0.069(3) 0.003(2) 0.030(2) 0.000(2)
C26 0.085(3) 0.088(3) 0.069(3) 0.003(2) 0.030(2) 0.000(2)
C27 0.085(3) 0.088(3) 0.069(3) 0.003(2) 0.030(2) 0.000(2)
C17 0.054(8) 0.087(12) 0.055(10) 0.018(9) 0.035(8) 0.019(8)
C16 0.051(8) 0.056(9) 0.039(8) -0.007(7) 0.025(7) 0.001(7)
C20 0.085(3) 0.088(3) 0.069(3) 0.003(2) 0.030(2) 0.000(2)
C21 0.085(3) 0.088(3) 0.069(3) 0.003(2) 0.030(2) 0.000(2)
C18 0.085(3) 0.088(3) 0.069(3) 0.003(2) 0.030(2) 0.000(2)
C19 0.085(3) 0.088(3) 0.069(3) 0.003(2) 0.030(2) 0.000(2)
C43 0.033(6) 0.055(9) 0.037(7) -0.004(6) 0.022(5) 0.001(5)
C42 0.040(7) 0.037(8) 0.031(7) -0.005(6) 0.015(6) -0.004(5)
C46 0.085(3) 0.088(3) 0.069(3) 0.003(2) 0.030(2) 0.000(2)
C47 0.085(3) 0.088(3) 0.069(3) 0.003(2) 0.030(2) 0.000(2)
C44 0.085(3) 0.088(3) 0.069(3) 0.003(2) 0.030(2) 0.000(2)
C45 0.085(3) 0.088(3) 0.069(3) 0.003(2) 0.030(2) 0.000(2)
C37 0.051(8) 0.060(10) 0.044(9) 0.004(8) 0.011(7) 0.008(7)
C36 0.034(7) 0.042(8) 0.038(8) 0.002(6) 0.007(6) 0.007(6)
C38 0.085(3) 0.088(3) 0.069(3) 0.003(2) 0.030(2) 0.000(2)
C39 0.085(3) 0.088(3) 0.069(3) 0.003(2) 0.030(2) 0.000(2)
C40 0.085(3) 0.088(3) 0.069(3) 0.003(2) 0.030(2) 0.000(2)
C41 0.085(3) 0.088(3) 0.069(3) 0.003(2) 0.030(2) 0.000(2)
C11 0.025(6) 0.019(6) 0.046(7) 0.002(5) 0.010(5) 0.004(5)
C12 0.036(6) 0.037(7) 0.040(7) 0.001(6) 0.022(6) 0.002(5)
C13 0.037(7) 0.035(8) 0.074(11) -0.006(7) 0.022(7) 0.001(6)
C14 0.049(8) 0.040(8) 0.061(9) -0.006(7) 0.033(7) -0.004(6)
C15 0.037(6) 0.030(7) 0.049(8) -0.008(6) 0.015(6) 0.002(5)
C31 0.035(7) 0.033(7) 0.050(8) -0.005(6) 0.018(6) 0.005(5)
C32 0.045(7) 0.049(8) 0.043(8) -0.010(6) 0.022(6) 0.003(6)
C33 0.041(7) 0.040(8) 0.060(9) -0.007(7) 0.016(7) 0.004(6)
C34 0.044(7) 0.033(7) 0.055(9) -0.004(7) 0.019(7) 0.006(6)
C35 0.033(7) 0.048(8) 0.053(9) -0.010(7) 0.023(6) 0.002(6)
N60 0.049(6) 0.027(6) 0.070(8) -0.001(6) 0.020(6) 0.000(5)
C61 0.089(12) 0.059(11) 0.082(13) -0.016(9) 0.028(10) -0.019(9)
C62 0.066(10) 0.081(13) 0.063(11) -0.011(9) 0.018(9) 0.001(9)
C63 0.067(9) 0.057(11) 0.107(13) 0.018(10) 0.037(8) 0.004(8)
C64 0.082(10) 0.066(12) 0.096(13) 0.033(10) 0.019(8) -0.001(9)
C65 0.085(11) 0.052(10) 0.066(11) 0.000(8) 0.038(9) -0.008(8)
C66 0.101(13) 0.049(10) 0.089(13) 0.017(9) 0.054(11) 0.010(9)
O50 0.136(11) 0.148(14) 0.070(9) -0.024(10) 0.042(9) -0.008(11)

loop_
_atom_type_symbol
_atom_type_description
_atom_type_scat_dispersion_real
_atom_type_scat_dispersion_imag
_atom_type_scat_source
C C 0.0033 0.0016 'International Tables Vol C Tables 4.2.6.8 and 6.1.1.4'
H H 0.0000 0.0000 'International Tables Vol C Tables 4.2.6.8 and 6.1.1.4'
N N 0.0061 0.0033 'International Tables Vol C Tables 4.2.6.8 and 6.1.1.4'
O O 0.0106 0.0060 'International Tables Vol C Tables 4.2.6.8 and 6.1.1.4'
S S 0.1246 0.1234 'International Tables Vol C Tables 4.2.6.8 and 6.1.1.4'
U U -9.6767 9.6646 'International Tables Vol C Tables 4.2.6.8 and 6.1.1.4'

loop_
_geom_angle_atom_site_label_1
_geom_angle_atom_site_label_2
_geom_angle_atom_site_label_3
_geom_angle
_geom_angle_site_symmetry_1
_geom_angle_site_symmetry_3
_geom_angle_publ_flag
U3 U2 U1 61.56(2) . . ?
O1 U2 U3 33.3(2) . . ?
O1 U2 U1 28.3(2) . . ?
O1 U2 O12 68.2(3) . . ?
O1 U2 O2 71.3(3) . . ?
O1 U2 O11 165.1(3) . . ?
O1 U2 N11 130.7(3) . . ?
O40 U2 U3 97.3(3) . . ?
O40 U2 U1 90.1(3) . . ?
O40 U2 O1 92.5(4) . . ?
O40 U2 O30 176.1(4) . . ?
O40 U2 O12 88.4(4) . . ?
O40 U2 O2 90.2(3) . . ?
O40 U2 O11 88.7(4) . . ?
O40 U2 N11 86.6(3) . . ?
O30 U2 U3 86.6(3) . . ?
O30 U2 U1 91.9(3) . . ?
O30 U2 O1 90.8(4) . . ?
O30 U2 O12 90.9(4) . . ?
O30 U2 O2 92.8(3) . . ?
O30 U2 O11 88.7(4) . . ?
O30 U2 N11 89.6(3) . . ?
O12 U2 U3 101.23(16) . . ?
O12 U2 U1 39.83(16) . . ?
O12 U2 N11 62.6(3) . . ?
O2 U2 U3 38.75(18) . . ?
O2 U2 U1 99.52(18) . . ?
O2 U2 O12 139.3(2) . . ?
O2 U2 N11 157.9(3) . . ?
O11 U2 U3 131.9(2) . . ?
O11 U2 U1 166.6(2) . . ?
O11 U2 O12 126.8(3) . . ?
O11 U2 O2 93.8(3) . . ?
O11 U2 N11 64.2(3) . . ?
N11 U2 U3 163.3(2) . . ?
N11 U2 U1 102.4(2) . . ?
U2 U3 U1 60.999(16) . . ?
O1 U3 U2 32.8(2) . . ?
O1 U3 U1 28.3(2) . . ?
O1 U3 O2 70.6(3) . . ?
O1 U3 O32 67.2(3) . . ?
O1 U3 O31 166.2(3) . . ?
O1 U3 N31 129.6(3) . . ?
O60 U3 U2 96.0(2) . . ?
O60 U3 U1 90.3(3) . . ?
O60 U3 O1 92.0(4) . . ?
O60 U3 O2 88.6(3) . . ?
O60 U3 O32 88.0(3) . . ?
O60 U3 O31 88.5(3) . . ?
O60 U3 N31 88.8(3) . . ?
O3 U3 U2 88.0(3) . . ?
O3 U3 U1 92.0(3) . . ?
O3 U3 O1 91.6(4) . . ?
O3 U3 O60 176.1(4) . . ?
O3 U3 O2 94.2(4) . . ?
O3 U3 O32 91.8(4) . . ?
O3 U3 O31 88.4(4) . . ?
O3 U3 N31 87.6(4) . . ?
O2 U3 U2 38.6(2) . . ?
O2 U3 U1 98.8(2) . . ?
O2 U3 O32 137.5(3) . . ?
O2 U3 N31 159.7(3) . . ?
O32 U3 U2 99.86(16) . . ?
O32 U3 U1 38.90(16) . . ?
O32 U3 N31 62.5(3) . . ?
O31 U3 U2 133.5(2) . . ?
O31 U3 U1 165.5(2) . . ?
O31 U3 O2 95.6(3) . . ?
O31 U3 O32 126.6(3) . . ?
O31 U3 N31 64.2(3) . . ?
N31 U3 U2 161.6(2) . . ?
N31 U3 U1 101.3(2) . . ?
U2 U1 U3 57.442(13) . . ?
O13 U1 U2 106.5(2) . . ?
O13 U1 U3 163.9(2) . . ?
O13 U1 O12 67.7(3) . . ?
O13 U1 O32 157.4(3) . . ?
O1 U1 U2 28.6(2) . . ?
O1 U1 U3 28.9(2) . . ?
O1 U1 O13 135.0(3) . . ?
O1 U1 O12 67.4(3) . . ?
O1 U1 O33 135.5(3) . . ?
O1 U1 O32 67.5(3) . . ?
O12 U1 U2 38.87(18) . . ?
O12 U1 U3 96.16(18) . . ?
O20 U1 U2 91.0(3) . . ?
O20 U1 U3 92.1(3) . . ?
O20 U1 O13 88.8(4) . . ?
O20 U1 O1 90.2(4) . . ?
O20 U1 O12 93.2(3) . . ?
O20 U1 O33 88.1(4) . . ?
O20 U1 O32 93.6(3) . . ?
O10 U1 U2 90.8(3) . . ?
O10 U1 U3 91.0(3) . . ?
O10 U1 O13 88.2(4) . . ?
O10 U1 O1 92.5(4) . . ?
O10 U1 O12 86.6(3) . . ?
O10 U1 O20 176.9(4) . . ?
O10 U1 O33 91.0(4) . . ?
O10 U1 O32 88.8(3) . . ?
O33 U1 U2 164.0(2) . . ?
O33 U1 U3 106.7(2) . . ?
O33 U1 O13 89.4(3) . . ?
O33 U1 O12 157.1(3) . . ?
O33 U1 O32 68.3(3) . . ?
O32 U1 U2 95.92(18) . . ?
O32 U1 U3 38.52(18) . . ?
O32 U1 O12 134.4(3) . . ?
C23 O13 U1 139.9(9) . . ?
U2 O1 U3 114.0(4) . . ?
U1 O1 U2 123.1(4) . . ?
U1 O1 U3 122.8(4) . . ?
U2 O12 U1 101.3(3) . . ?
C22 O12 U2 126.4(7) . . ?
C22 O12 U1 132.3(8) . . ?
U2 O2 U3 102.6(3) . . ?
U2 O2 H2 119.6 . . ?
U3 O2 H2 98.5 . . ?
C16 O11 U2 127.5(8) . . ?
C43 O33 U1 142.1(8) . . ?
U3 O32 U1 102.6(3) . . ?
C42 O32 U3 126.1(7) . . ?
C42 O32 U1 131.3(7) . . ?
C36 O31 U3 127.8(8) . . ?
C22 N14 C23 119.5(10) . . ?
C23 N15 C24 122.2(14) . . ?
C23 N15 C26 121.0(14) . . ?
C26 N15 C24 116.8(15) . . ?
C16 N12 C17 117.8(11) . . ?
C17 N13 C20 121.8(17) . . ?
C17 N13 C18 121.2(15) . . ?
C20 N13 C18 117.0(15) . . ?
C42 N34 C43 119.7(10) . . ?
C43 N35 C46 122.1(14) . . ?
C43 N35 C44 119.7(13) . . ?
C44 N35 C46 118.1(14) . . ?
C36 N32 C37 119.3(11) . . ?
C37 N33 C38 123.7(13) . . ?
C37 N33 C40 120.1(14) . . ?
C40 N33 C38 115.8(14) . . ?
C11 N11 U2 121.6(7) . . ?
C15 N11 U2 118.4(7) . . ?
C15 N11 C11 120.0(9) . . ?
C31 N31 U3 122.1(7) . . ?
C31 N31 C35 119.7(10) . . ?
C35 N31 U3 118.2(8) . . ?
O13 C23 N14 127.6(13) . . ?
O13 C23 N15 118.1(13) . . ?
N15 C23 N14 114.2(12) . . ?
O12 C22 N14 130.8(11) . . ?
O12 C22 C11 114.7(10) . . ?
N14 C22 C11 114.5(10) . . ?
N15 C24 H24A 109.4 . . ?
N15 C24 H24B 109.4 . . ?
N15 C24 C25 111.1(14) . . ?
H24A C24 H24B 108.0 . . ?
C25 C24 H24A 109.4 . . ?
C25 C24 H24B 109.4 . . ?
C24 C25 H25A 109.5 . . ?
C24 C25 H25B 109.5 . . ?
C24 C25 H25C 109.5 . . ?
H25A C25 H25B 109.5 . . ?
H25A C25 H25C 109.5 . . ?
H25B C25 H25C 109.5 . . ?
N15 C26 H26A 109.2 . . ?
N15 C26 H26B 109.2 . . ?
N15 C26 C27 112.1(15) . . ?
H26A C26 H26B 107.9 . . ?
C27 C26 H26A 109.2 . . ?
C27 C26 H26B 109.2 . . ?
C26 C27 H27A 109.5 . . ?
C26 C27 H27B 109.5 . . ?
C26 C27 H27C 109.5 . . ?
H27A C27 H27B 109.5 . . ?
H27A C27 H27C 109.5 . . ?
H27B C27 H27C 109.5 . . ?
N12 C17 S11 119.8(13) . . ?
N13 C17 S11 125.0(13) . . ?
N13 C17 N12 114.9(15) . . ?
O11 C16 C15 115.1(11) . . ?
N12 C16 O11 128.1(13) . . ?
N12 C16 C15 116.7(11) . . ?
N13 C20 H20A 109.6 . . ?
N13 C20 H20B 109.6 . . ?
N13 C20 C21 110.1(14) . . ?
H20A C20 H20B 108.2 . . ?
C21 C20 H20A 109.6 . . ?
C21 C20 H20B 109.6 . . ?
C20 C21 H21A 109.5 . . ?
C20 C21 H21B 109.5 . . ?
C20 C21 H21C 109.5 . . ?
H21A C21 H21B 109.5 . . ?
H21A C21 H21C 109.5 . . ?
H21B C21 H21C 109.5 . . ?
N13 C18 H18A 110.6 . . ?
N13 C18 H18B 110.6 . . ?
H18A C18 H18B 108.7 . . ?
C19 C18 N13 105.8(15) . . ?
C19 C18 H18A 110.6 . . ?
C19 C18 H18B 110.6 . . ?
C18 C19 H19A 109.5 . . ?
C18 C19 H19B 109.5 . . ?
C18 C19 H19C 109.5 . . ?
H19A C19 H19B 109.5 . . ?
H19A C19 H19C 109.5 . . ?
H19B C19 H19C 109.5 . . ?
O33 C43 N34 126.1(11) . . ?
O33 C43 N35 119.6(12) . . ?
N35 C43 N34 113.9(11) . . ?
O32 C42 C31 113.6(10) . . ?
N34 C42 O32 130.7(11) . . ?
N34 C42 C31 115.6(10) . . ?
N35 C46 H46A 109.0 . . ?
N35 C46 H46B 109.0 . . ?
N35 C46 C47 112.8(15) . . ?
H46A C46 H46B 107.8 . . ?
C47 C46 H46A 109.0 . . ?
C47 C46 H46B 109.0 . . ?
C46 C47 H47A 109.5 . . ?
C46 C47 H47B 109.5 . . ?
C46 C47 H47C 109.5 . . ?
H47A C47 H47B 109.5 . . ?
H47A C47 H47C 109.5 . . ?
H47B C47 H47C 109.5 . . ?
N35 C44 H44A 108.6 . . ?
N35 C44 H44B 108.6 . . ?
N35 C44 C45 114.6(15) . . ?
H44A C44 H44B 107.6 . . ?
C45 C44 H44A 108.6 . . ?
C45 C44 H44B 108.6 . . ?
C44 C45 H45A 109.5 . . ?
C44 C45 H45B 109.5 . . ?
C44 C45 H45C 109.5 . . ?
H45A C45 H45B 109.5 . . ?
H45A C45 H45C 109.5 . . ?
H45B C45 H45C 109.5 . . ?
N32 C37 S21 118.1(11) . . ?
N33 C37 S21 125.2(12) . . ?
N33 C37 N32 116.5(13) . . ?
O31 C36 C35 115.3(10) . . ?
N32 C36 O31 126.2(12) . . ?
N32 C36 C35 118.5(11) . . ?
N33 C38 H38A 109.5 . . ?
N33 C38 H38B 109.5 . . ?
H38A C38 H38B 108.1 . . ?
C39 C38 N33 110.6(15) . . ?
C39 C38 H38A 109.5 . . ?
C39 C38 H38B 109.5 . . ?
C38 C39 H39A 109.5 . . ?
C38 C39 H39B 109.5 . . ?
C38 C39 H39C 109.5 . . ?
H39A C39 H39B 109.5 . . ?
H39A C39 H39C 109.5 . . ?
H39B C39 H39C 109.5 . . ?
N33 C40 H40A 109.2 . . ?
N33 C40 H40B 109.2 . . ?
N33 C40 C41 112.1(14) . . ?
H40A C40 H40B 107.9 . . ?
C41 C40 H40A 109.2 . . ?
C41 C40 H40B 109.2 . . ?
C40 C41 H41A 109.5 . . ?
C40 C41 H41B 109.5 . . ?
C40 C41 H41C 109.5 . . ?
H41A C41 H41B 109.5 . . ?
H41A C41 H41C 109.5 . . ?
H41B C41 H41C 109.5 . . ?
N11 C11 C22 114.8(9) . . ?
N11 C11 C12 121.7(10) . . ?
C12 C11 C22 123.4(11) . . ?
C11 C12 H12 121.1 . . ?
C11 C12 C13 117.7(12) . . ?
C13 C12 H12 121.1 . . ?
C12 C13 H13 119.5 . . ?
C14 C13 C12 121.0(11) . . ?
C14 C13 H13 119.5 . . ?
C13 C14 H14 121.0 . . ?
C13 C14 C15 118.0(12) . . ?
C15 C14 H14 121.0 . . ?
N11 C15 C16 114.6(10) . . ?
N11 C15 C14 121.4(12) . . ?
C14 C15 C16 124.0(12) . . ?
N31 C31 C42 115.8(10) . . ?
N31 C31 C32 122.4(11) . . ?
C32 C31 C42 121.8(12) . . ?
C31 C32 H32 121.7 . . ?
C33 C32 C31 116.7(13) . . ?
C33 C32 H32 121.7 . . ?
C32 C33 H33 119.6 . . ?
C34 C33 C32 120.8(12) . . ?
C34 C33 H33 119.6 . . ?
C33 C34 H34 120.7 . . ?
C33 C34 C35 118.5(12) . . ?
C35 C34 H34 120.7 . . ?
N31 C35 C36 113.9(10) . . ?
N31 C35 C34 121.8(12) . . ?
C34 C35 C36 124.3(12) . . ?
C61 N60 H60 105.9 . . ?
C63 N60 H60 106.5 . . ?
C63 N60 C61 108.8(12) . . ?
C63 N60 C65 118.1(13) . . ?
C65 N60 H60 106.6 . . ?
C65 N60 C61 110.2(11) . . ?
N60 C61 H61A 107.9 . . ?
N60 C61 H61B 107.9 . . ?
H61A C61 H61B 107.2 . . ?
C62 C61 N60 117.7(13) . . ?
C62 C61 H61A 107.9 . . ?
C62 C61 H61B 107.9 . . ?
C61 C62 H62A 109.5 . . ?
C61 C62 H62B 109.5 . . ?
C61 C62 H62C 109.5 . . ?
H62A C62 H62B 109.5 . . ?
H62A C62 H62C 109.5 . . ?
H62B C62 H62C 109.5 . . ?
N60 C63 H63A 108.6 . . ?
N60 C63 H63B 108.6 . . ?
N60 C63 C64 114.9(15) . . ?
H63A C63 H63B 107.5 . . ?
C64 C63 H63A 108.6 . . ?
C64 C63 H63B 108.6 . . ?
C63 C64 H64A 109.5 . . ?
C63 C64 H64B 109.5 . . ?
C63 C64 H64C 109.5 . . ?
H64A C64 H64B 109.5 . . ?
H64A C64 H64C 109.5 . . ?
H64B C64 H64C 109.5 . . ?
N60 C65 H65A 108.1 . . ?
N60 C65 H65B 108.1 . . ?
N60 C65 C66 116.6(13) . . ?
H65A C65 H65B 107.3 . . ?
C66 C65 H65A 108.1 . . ?
C66 C65 H65B 108.1 . . ?
C65 C66 H66A 109.5 . . ?
C65 C66 H66B 109.5 . . ?
C65 C66 H66C 109.5 . . ?
H66A C66 H66B 109.5 . . ?
H66A C66 H66C 109.5 . . ?
H66B C66 H66C 109.5 . . ?
H50A O50 H50B 104.5 . . ?

loop_
_geom_bond_atom_site_label_1
_geom_bond_atom_site_label_2
_geom_bond_distance
_geom_bond_site_symmetry_2
_geom_bond_publ_flag
U2 U3 3.7352(6) . ?
U2 U1 3.8760(7) . ?
U2 O1 2.212(8) . ?
U2 O40 1.769(8) . ?
U2 O30 1.773(8) . ?
U2 O12 2.481(8) . ?
U2 O2 2.388(8) . ?
U2 O11 2.345(8) . ?
U2 N11 2.538(8) . ?
U3 U1 3.8968(10) . ?
U3 O1 2.243(8) . ?
U3 O60 1.777(8) . ?
U3 O3 1.767(9) . ?
U3 O2 2.396(7) . ?
U3 O32 2.486(8) . ?
U3 O31 2.316(8) . ?
U3 N31 2.531(9) . ?
U1 O13 2.340(8) . ?
U1 O1 2.196(9) . ?
U1 O12 2.532(7) . ?
U1 O20 1.774(8) . ?
U1 O10 1.751(8) . ?
U1 O33 2.308(8) . ?
U1 O32 2.507(7) . ?
S11 C17 1.683(18) . ?
S21 C37 1.673(16) . ?
O13 C23 1.257(14) . ?
O12 C22 1.284(13) . ?
O2 H2 1.0422 . ?
O11 C16 1.286(14) . ?
O33 C43 1.242(13) . ?
O32 C42 1.305(13) . ?
O31 C36 1.287(13) . ?
N14 C23 1.379(16) . ?
N14 C22 1.298(15) . ?
N15 C23 1.342(19) . ?
N15 C24 1.50(2) . ?
N15 C26 1.45(2) . ?
N12 C17 1.411(18) . ?
N12 C16 1.280(15) . ?
N13 C17 1.32(2) . ?
N13 C20 1.46(2) . ?
N13 C18 1.51(2) . ?
N34 C43 1.392(15) . ?
N34 C42 1.304(15) . ?
N35 C43 1.331(18) . ?
N35 C46 1.48(2) . ?
N35 C44 1.47(2) . ?
N32 C37 1.431(17) . ?
N32 C36 1.281(15) . ?
N33 C37 1.342(18) . ?
N33 C38 1.47(2) . ?
N33 C40 1.46(2) . ?
N11 C11 1.349(14) . ?
N11 C15 1.343(15) . ?
N31 C31 1.330(16) . ?
N31 C35 1.352(15) . ?
C22 C11 1.504(16) . ?
C24 H24A 0.9800 . ?
C24 H24B 0.9800 . ?
C24 C25 1.51(2) . ?
C25 H25A 0.9700 . ?
C25 H25B 0.9700 . ?
C25 H25C 0.9700 . ?
C26 H26A 0.9800 . ?
C26 H26B 0.9800 . ?
C26 C27 1.49(2) . ?
C27 H27A 0.9700 . ?
C27 H27B 0.9700 . ?
C27 H27C 0.9700 . ?
C16 C15 1.494(18) . ?
C20 H20A 0.9800 . ?
C20 H20B 0.9800 . ?
C20 C21 1.49(2) . ?
C21 H21A 0.9700 . ?
C21 H21B 0.9700 . ?
C21 H21C 0.9700 . ?
C18 H18A 0.9800 . ?
C18 H18B 0.9800 . ?
C18 C19 1.44(2) . ?
C19 H19A 0.9700 . ?
C19 H19B 0.9700 . ?
C19 H19C 0.9700 . ?
C42 C31 1.502(16) . ?
C46 H46A 0.9800 . ?
C46 H46B 0.9800 . ?
C46 C47 1.50(2) . ?
C47 H47A 0.9700 . ?
C47 H47B 0.9700 . ?
C47 H47C 0.9700 . ?
C44 H44A 0.9800 . ?
C44 H44B 0.9800 . ?
C44 C45 1.51(2) . ?
C45 H45A 0.9700 . ?
C45 H45B 0.9700 . ?
C45 H45C 0.9700 . ?
C36 C35 1.480(18) . ?
C38 H38A 0.9800 . ?
C38 H38B 0.9800 . ?
C38 C39 1.42(2) . ?
C39 H39A 0.9700 . ?
C39 H39B 0.9700 . ?
C39 H39C 0.9700 . ?
C40 H40A 0.9800 . ?
C40 H40B 0.9800 . ?
C40 C41 1.50(2) . ?
C41 H41A 0.9700 . ?
C41 H41B 0.9700 . ?
C41 H41C 0.9700 . ?
C11 C12 1.385(14) . ?
C12 H12 0.9400 . ?
C12 C13 1.395(17) . ?
C13 H13 0.9400 . ?
C13 C14 1.374(19) . ?
C14 H14 0.9400 . ?
C14 C15 1.399(16) . ?
C31 C32 1.433(16) . ?
C32 H32 0.9400 . ?
C32 C33 1.393(17) . ?
C33 H33 0.9400 . ?
C33 C34 1.387(19) . ?
C34 H34 0.9400 . ?
C34 C35 1.398(16) . ?
N60 H60 0.9101 . ?
N60 C61 1.57(2) . ?
N60 C63 1.446(17) . ?
N60 C65 1.484(17) . ?
C61 H61A 0.9800 . ?
C61 H61B 0.9800 . ?
C61 C62 1.43(2) . ?
C62 H62A 0.9700 . ?
C62 H62B 0.9700 . ?
C62 H62C 0.9700 . ?
C63 H63A 0.9800 . ?
C63 H63B 0.9800 . ?
C63 C64 1.53(2) . ?
C64 H64A 0.9700 . ?
C64 H64B 0.9700 . ?
C64 H64C 0.9700 . ?
C65 H65A 0.9800 . ?
C65 H65B 0.9800 . ?
C65 C66 1.50(2) . ?
C66 H66A 0.9700 . ?
C66 H66B 0.9700 . ?
C66 H66C 0.9700 . ?
O50 H50A 0.8601 . ?
O50 H50B 0.8600 . ?

loop_
_geom_hbond_atom_site_label_D
_geom_hbond_atom_site_label_H
_geom_hbond_atom_site_label_A
_geom_hbond_distance_DH
_geom_hbond_distance_HA
_geom_hbond_distance_DA
_geom_hbond_angle_DHA
_geom_hbond_site_symmetry_A
_geom_hbond_publ_flag
C24 H24B S11 0.98 2.90 3.861(19) 166.1 5 yes
C47 H47A O10 0.97 2.57 3.306(19) 132.4 7 yes
C44 H44B S21 0.98 2.86 3.744(19) 150.7 7_545 yes
C38 H38A O31 0.98 2.59 3.33(2) 132.1 . yes
N60 H60 O2 0.91 2.15 2.979(14) 151.5 1_565 yes
C62 H62B O10 0.97 2.54 3.255(19) 130.6 . yes
C63 H63B O30 0.98 2.44 3.411(18) 172.9 . yes
C66 H66B O30 0.97 2.47 3.291(18) 142.2 . yes

loop_
_geom_torsion_atom_site_label_1
_geom_torsion_atom_site_label_2
_geom_torsion_atom_site_label_3
_geom_torsion_atom_site_label_4
_geom_torsion
_geom_torsion_site_symmetry_1
_geom_torsion_site_symmetry_2
_geom_torsion_site_symmetry_3
_geom_torsion_site_symmetry_4
_geom_torsion_publ_flag
U2 O12 C22 N14 179.5(10) . . . . ?
U2 O12 C22 C11 -1.4(14) . . . . ?
U2 O11 C16 N12 178.6(11) . . . . ?
U2 O11 C16 C15 -5.4(17) . . . . ?
U2 N11 C11 C22 1.3(13) . . . . ?
U2 N11 C11 C12 178.3(8) . . . . ?
U2 N11 C15 C16 -0.6(13) . . . . ?
U2 N11 C15 C14 179.7(9) . . . . ?
U3 O32 C42 N34 -178.9(10) . . . . ?
U3 O32 C42 C31 -2.1(14) . . . . ?
U3 O31 C36 N32 169.6(10) . . . . ?
U3 O31 C36 C35 -10.1(16) . . . . ?
U3 N31 C31 C42 1.4(14) . . . . ?
U3 N31 C31 C32 -179.7(9) . . . . ?
U3 N31 C35 C36 -1.3(14) . . . . ?
U3 N31 C35 C34 179.2(9) . . . . ?
U1 O13 C23 N14 -21(2) . . . . ?
U1 O13 C23 N15 162.6(10) . . . . ?
U1 O12 C22 N14 0(2) . . . . ?
U1 O12 C22 C11 179.2(7) . . . . ?
U1 O33 C43 N34 19(2) . . . . ?
U1 O33 C43 N35 -168.1(11) . . . . ?
U1 O32 C42 N34 0.0(19) . . . . ?
U1 O32 C42 C31 176.9(7) . . . . ?
O12 C22 C11 N11 0.0(15) . . . . ?
O12 C22 C11 C12 -177.0(11) . . . . ?
O11 C16 C15 N11 3.5(17) . . . . ?
O11 C16 C15 C14 -176.8(12) . . . . ?
O32 C42 C31 N31 0.3(15) . . . . ?
O32 C42 C31 C32 -178.5(11) . . . . ?
O31 C36 C35 N31 6.6(17) . . . . ?
O31 C36 C35 C34 -173.9(12) . . . . ?
N14 C22 C11 N11 179.3(10) . . . . ?
N14 C22 C11 C12 2.3(17) . . . . ?
N12 C16 C15 N11 180.0(12) . . . . ?
N12 C16 C15 C14 -0.3(19) . . . . ?
N34 C42 C31 N31 177.7(11) . . . . ?
N34 C42 C31 C32 -1.2(17) . . . . ?
N32 C36 C35 N31 -173.1(11) . . . . ?
N32 C36 C35 C34 6(2) . . . . ?
N11 C11 C12 C13 4.0(17) . . . . ?
N31 C31 C32 C33 2.4(18) . . . . ?
C23 N14 C22 O12 2(2) . . . . ?
C23 N14 C22 C11 -177.4(10) . . . . ?
C23 N15 C24 C25 85.9(19) . . . . ?
C23 N15 C26 C27 -83(2) . . . . ?
C22 N14 C23 O13 8(2) . . . . ?
C22 N14 C23 N15 -176.1(12) . . . . ?
C22 C11 C12 C13 -179.3(11) . . . . ?
C24 N15 C23 O13 175.7(13) . . . . ?
C24 N15 C23 N14 -1(2) . . . . ?
C24 N15 C26 C27 98.8(18) . . . . ?
C26 N15 C23 O13 -2(2) . . . . ?
C26 N15 C23 N14 -179.1(13) . . . . ?
C26 N15 C24 C25 -96.0(18) . . . . ?
C17 N12 C16 O11 -2(2) . . . . ?
C17 N12 C16 C15 -178.1(13) . . . . ?
C17 N13 C20 C21 -96.2(19) . . . . ?
C17 N13 C18 C19 -90.2(19) . . . . ?
C16 N12 C17 S11 -77.1(16) . . . . ?
C16 N12 C17 N13 108.5(16) . . . . ?
C20 N13 C17 S11 6(2) . . . . ?
C20 N13 C17 N12 -179.5(13) . . . . ?
C20 N13 C18 C19 91.3(18) . . . . ?
C18 N13 C17 S11 -171.9(12) . . . . ?
C18 N13 C17 N12 2(2) . . . . ?
C18 N13 C20 C21 82.2(19) . . . . ?
C43 N34 C42 O32 -3(2) . . . . ?
C43 N34 C42 C31 -179.8(10) . . . . ?
C43 N35 C46 C47 -79(2) . . . . ?
C43 N35 C44 C45 112.7(17) . . . . ?
C42 N34 C43 O33 -5(2) . . . . ?
C42 N34 C43 N35 -178.0(12) . . . . ?
C42 C31 C32 C33 -178.8(11) . . . . ?
C46 N35 C43 O33 -179.3(14) . . . . ?
C46 N35 C43 N34 -6(2) . . . . ?
C46 N35 C44 C45 -65(2) . . . . ?
C44 N35 C43 O33 3(2) . . . . ?
C44 N35 C43 N34 177.1(13) . . . . ?
C44 N35 C46 C47 98.6(18) . . . . ?
C37 N32 C36 O31 0(2) . . . . ?
C37 N32 C36 C35 -179.9(12) . . . . ?
C37 N33 C38 C39 -91.1(19) . . . . ?
C37 N33 C40 C41 -87.7(18) . . . . ?
C36 N32 C37 S21 100.0(13) . . . . ?
C36 N32 C37 N33 -84.8(16) . . . . ?
C38 N33 C37 S21 -172.0(12) . . . . ?
C38 N33 C37 N32 13(2) . . . . ?
C38 N33 C40 C41 85.3(19) . . . . ?
C40 N33 C37 S21 0(2) . . . . ?
C40 N33 C37 N32 -174.4(12) . . . . ?
C40 N33 C38 C39 96.1(18) . . . . ?
C11 N11 C15 C16 179.6(11) . . . . ?
C11 N11 C15 C14 -0.1(17) . . . . ?
C11 C12 C13 C14 -4.2(18) . . . . ?
C12 C13 C14 C15 2.3(19) . . . . ?
C13 C14 C15 N11 -0.1(18) . . . . ?
C13 C14 C15 C16 -179.8(12) . . . . ?
C15 N11 C11 C22 -178.9(10) . . . . ?
C15 N11 C11 C12 -1.9(17) . . . . ?
C31 N31 C35 C36 -179.1(11) . . . . ?
C31 N31 C35 C34 1.4(19) . . . . ?
C31 C32 C33 C34 -2.2(19) . . . . ?
C32 C33 C34 C35 1.7(19) . . . . ?
C33 C34 C35 N31 -1.2(19) . . . . ?
C33 C34 C35 C36 179.4(12) . . . . ?
C35 N31 C31 C42 179.1(11) . . . . ?
C35 N31 C31 C32 -2.0(18) . . . . ?
C61 N60 C63 C64 166.7(13) . . . . ?
C61 N60 C65 C66 61.7(17) . . . . ?
C63 N60 C61 C62 -76.9(18) . . . . ?
C63 N60 C65 C66 -64.2(19) . . . . ?
C65 N60 C61 C62 152.2(15) . . . . ?
C65 N60 C63 C64 -66.8(17) . . . . ?
